data_9007378
loop_
_publ_author_name
'Rosa, A. L.'
'El-Barbary A A'
'Heggie, M. I.'
'Briddon, P. R.'

_publ_section_title
;Structural and thermodynamic properties of water related defects in
 alpha-quartz Note: Hypothetical structure derived using density-functional
 theory
;
_journal_name_full 'Physics and Chemistry of Minerals'
_journal_page_first 323
_journal_page_last 331
_journal_paper_doi 10.1007/s00269-005-0005-6
_journal_volume 32
_journal_year 2005
_chemical_formula_structural SiO2
_chemical_formula_sum 'O2 Si'
_chemical_name_mineral Quartz
_symmetry_space_group_name_H-M 'P 32 2 1'
_cell_angle_alpha 90
_cell_angle_beta 90
_cell_angle_gamma 120
_cell_length_a 4.98
_cell_length_b 4.98
_cell_length_c 5.46
_cell_formula_units_Z 3
_cell_volume 117.269
_database_code_amcsd 0008971
_exptl_crystal_density_diffrn 2.552
_cod_original_formula_sum 'Si O2'
_cod_database_code 9007378

loop_
_space_group_symop_operation_xyz
x,y,z
y,x,2/3-z
-y,x-y,2/3+z
-x,-x+y,1/3-z
-x+y,-x,1/3+z
x-y,-y,-z

loop_
_atom_site_label
_atom_site_fract_x
_atom_site_fract_y
_atom_site_fract_z
Si 0.47110 0.00000 0.00000
O 0.41230 0.26610 0.11860

loop_
_cod_related_entry_id
_cod_related_entry_database
_cod_related_entry_code
1 AMCSD 0008971
